data_4510722
loop_
_publ_author_name
'Mohapatra, Balaram'
'Verma, Sandeep'

_publ_section_title
;
 Crystal Engineering with Modified 2-Aminopurine and Group 12 Metal Ions
;
_journal_issue 7
_journal_name_full 'Crystal Growth &amp; Design'
_journal_page_first 2716
_journal_paper_doi 10.1021/cg4006168
_journal_volume 13
_journal_year 2013
_chemical_formula_sum 'C8 H11 Cd I2 N5'
_chemical_formula_weight 543.42
_chemical_name_systematic
;
 ?
;
_space_group_IT_number 14
_symmetry_cell_setting monoclinic
_symmetry_space_group_name_Hall '-P 2ybc'
_symmetry_space_group_name_H-M 'P 1 21/c 1'
_atom_sites_solution_hydrogens geom
_atom_sites_solution_primary direct
_atom_sites_solution_secondary difmap
_audit_creation_method SHELXL-97
_cell_angle_alpha 90.000(5)
_cell_angle_beta 90.680(5)
_cell_angle_gamma 90.000(5)
_cell_formula_units_Z 4
_cell_length_a 7.219(5)
_cell_length_b 8.659(5)
_cell_length_c 22.367(5)
_cell_measurement_reflns_used 2610
_cell_measurement_temperature 100(2)
_cell_measurement_theta_max 25.5
_cell_measurement_theta_min 2.5
_cell_volume 1398.0(13)
_computing_structure_refinement 'SHELXL-97 (Sheldrick, 1997)'
_diffrn_ambient_temperature 100(2)
_diffrn_measured_fraction_theta_full 0.998
_diffrn_measured_fraction_theta_max 0.998
_diffrn_radiation_monochromator graphite
_diffrn_radiation_source 'fine-focus sealed tube'
_diffrn_radiation_type MoK\a
_diffrn_radiation_wavelength 0.71069
_diffrn_reflns_av_R_equivalents 0.0346
_diffrn_reflns_av_sigmaI/netI 0.0342
_diffrn_reflns_limit_h_max 8
_diffrn_reflns_limit_h_min -8
_diffrn_reflns_limit_k_max 10
_diffrn_reflns_limit_k_min -10
_diffrn_reflns_limit_l_max 27
_diffrn_reflns_limit_l_min -13
_diffrn_reflns_number 9398
_diffrn_reflns_theta_full 25.49
_diffrn_reflns_theta_max 25.49
_diffrn_reflns_theta_min 2.52
_exptl_absorpt_coefficient_mu 5.962
_exptl_absorpt_correction_T_max 0.342
_exptl_absorpt_correction_T_min 0.280
_exptl_absorpt_correction_type psi-scan
_exptl_absorpt_process_details '(North et al., 1968)'
_exptl_crystal_colour colourless
_exptl_crystal_density_diffrn 2.582
_exptl_crystal_density_method 'not measured'
_exptl_crystal_description block
_exptl_crystal_F_000 992
_exptl_crystal_size_max .22
_exptl_crystal_size_mid .20
_exptl_crystal_size_min .18
_refine_diff_density_max 0.635
_refine_diff_density_min -0.949
_refine_diff_density_rms 0.160
_refine_ls_extinction_method none
_refine_ls_goodness_of_fit_ref 1.087
_refine_ls_hydrogen_treatment constr
_refine_ls_matrix_type full
_refine_ls_number_parameters 145
_refine_ls_number_reflns 2610
_refine_ls_number_restraints 0
_refine_ls_restrained_S_all 1.087
_refine_ls_R_factor_all 0.0242
_refine_ls_R_factor_gt 0.0225
_refine_ls_shift/su_max 0.001
_refine_ls_shift/su_mean 0.000
_refine_ls_structure_factor_coef Fsqd
_refine_ls_weighting_details 'calc w=1/[\s^2^(Fo^2^)+(0.0281P)^2^+1.0411P] where P=(Fo^2^+2Fc^2^)/3'
_refine_ls_weighting_scheme calc
_refine_ls_wR_factor_gt 0.0558
_refine_ls_wR_factor_ref 0.0569
_reflns_number_gt 2486
_reflns_number_total 2610
_reflns_threshold_expression >2sigma(I)
_cod_data_source_file cg4006168_si_002.cif
_cod_data_source_block Complex3
_cod_database_code 4510722

loop_
_symmetry_equiv_pos_as_xyz
'x, y, z'
'-x, y+1/2, -z+1/2'
'-x, -y, -z'
'x, -y-1/2, z-1/2'

loop_
_atom_site_label
_atom_site_type_symbol
_atom_site_fract_x
_atom_site_fract_y
_atom_site_fract_z
_atom_site_U_iso_or_equiv
_atom_site_adp_type
_atom_site_occupancy
_atom_site_symmetry_multiplicity
_atom_site_calc_flag
_atom_site_refinement_flags
I1 I 0.65660(3) 0.99302(2) 0.124401(11) 0.01811(8) Uani 1 1 d .
I2 I 1.15561(3) 0.71026(3) 0.192384(11) 0.02142(9) Uani 1 1 d .
Cd1 Cd 0.78491(3) 0.74888(2) 0.188890(11) 0.01156(8) Uani 1 1 d .
N9 N 0.2271(4) 0.2237(3) 0.11631(13) 0.0119(6) Uani 1 1 d .
N2 N 0.6537(4) 0.6029(3) 0.05654(12) 0.0162(6) Uani 1 1 d .
H2A H 0.6278 0.5914 0.0192 0.019 Uiso 1 1 calc R
H2B H 0.7345 0.6703 0.0677 0.019 Uiso 1 1 calc R
N3 N 0.4432(4) 0.4125(3) 0.07759(12) 0.0125(5) Uani 1 1 d .
N7 N 0.2927(4) 0.2442(3) 0.21417(13) 0.0124(6) Uani 1 1 d .
C11 C -0.1295(5) 0.2520(4) -0.01013(19) 0.0220(8) Uani 1 1 d .
H11A H -0.2197 0.3300 -0.0196 0.033 Uiso 1 1 calc R
H11B H -0.1911 0.1559 -0.0026 0.033 Uiso 1 1 calc R
H11C H -0.0468 0.2399 -0.0431 0.033 Uiso 1 1 calc R
N1 N 0.6154(4) 0.5395(3) 0.15619(13) 0.0129(6) Uani 1 1 d .
C5 C 0.4073(4) 0.3432(3) 0.18198(14) 0.0111(6) Uani 1 1 d .
C8 C 0.1893(4) 0.1771(4) 0.17276(16) 0.0151(7) Uani 1 1 d .
H8 H 0.0986 0.1045 0.1814 0.018 Uiso 1 1 calc R
C2 C 0.5680(5) 0.5158(3) 0.09742(16) 0.0122(7) Uani 1 1 d .
C10 C -0.0195(5) 0.3002(4) 0.04534(16) 0.0172(7) Uani 1 1 d .
H10A H -0.1033 0.3141 0.0785 0.021 Uiso 1 1 calc R
H10B H 0.0411 0.3983 0.0379 0.021 Uiso 1 1 calc R
C4 C 0.3665(4) 0.3310(3) 0.12118(15) 0.0116(6) Uani 1 1 d .
C6 C 0.5370(4) 0.4526(4) 0.19854(16) 0.0121(6) Uani 1 1 d .
H6 H 0.5697 0.4659 0.2386 0.014 Uiso 1 1 calc R
C9 C 0.1260(4) 0.1790(4) 0.06195(15) 0.0136(7) Uani 1 1 d .
H9A H 0.0659 0.0802 0.0682 0.016 Uiso 1 1 calc R
H9B H 0.2124 0.1675 0.0293 0.016 Uiso 1 1 calc R

loop_
_atom_site_aniso_label
_atom_site_aniso_U_11
_atom_site_aniso_U_22
_atom_site_aniso_U_33
_atom_site_aniso_U_23
_atom_site_aniso_U_13
_atom_site_aniso_U_12
I1 0.01893(13) 0.01449(13) 0.02097(15) 0.00418(8) 0.00230(10) 0.00351(7)
I2 0.01173(13) 0.02666(14) 0.02587(16) -0.00229(10) -0.00059(10) 0.00353(8)
Cd1 0.01132(14) 0.01251(13) 0.01085(15) -0.00083(9) 0.00010(10) -0.00089(8)
N9 0.0107(13) 0.0113(12) 0.0136(15) 0.0015(11) -0.0011(12) -0.0007(10)
N2 0.0218(14) 0.0180(13) 0.0089(14) -0.0026(11) 0.0002(11) -0.0100(11)
N3 0.0151(13) 0.0109(12) 0.0115(13) -0.0002(11) -0.0004(11) -0.0012(10)
N7 0.0138(14) 0.0115(12) 0.0119(15) 0.0018(11) 0.0016(12) -0.0001(10)
C11 0.0215(19) 0.0223(17) 0.022(2) 0.0037(15) -0.0081(16) -0.0016(14)
N1 0.0132(13) 0.0122(12) 0.0134(15) 0.0008(11) -0.0003(12) -0.0002(10)
C5 0.0134(15) 0.0095(13) 0.0104(16) 0.0017(12) 0.0002(13) 0.0028(11)
C8 0.0141(15) 0.0112(14) 0.0201(18) 0.0017(14) 0.0016(14) -0.0007(12)
C2 0.0126(15) 0.0122(14) 0.0119(17) -0.0010(12) 0.0017(14) 0.0019(11)
C10 0.0208(17) 0.0178(16) 0.0130(17) 0.0021(14) -0.0041(15) -0.0017(13)
C4 0.0092(14) 0.0083(13) 0.0171(17) -0.0005(13) -0.0009(13) 0.0015(11)
C6 0.0098(14) 0.0115(14) 0.0148(16) 0.0020(13) -0.0019(13) 0.0028(12)
C9 0.0156(16) 0.0132(15) 0.0121(16) -0.0005(13) -0.0014(13) -0.0041(12)

loop_
_atom_type_symbol
_atom_type_description
_atom_type_scat_dispersion_real
_atom_type_scat_dispersion_imag
_atom_type_scat_source
C C 0.0033 0.0016 'International Tables Vol C Tables 4.2.6.8 and 6.1.1.4'
H H 0.0000 0.0000 'International Tables Vol C Tables 4.2.6.8 and 6.1.1.4'
N N 0.0061 0.0033 'International Tables Vol C Tables 4.2.6.8 and 6.1.1.4'
Cd Cd -0.8075 1.2024 'International Tables Vol C Tables 4.2.6.8 and 6.1.1.4'
I I -0.4742 1.8119 'International Tables Vol C Tables 4.2.6.8 and 6.1.1.4'

loop_
_geom_angle_atom_site_label_1
_geom_angle_atom_site_label_2
_geom_angle_atom_site_label_3
_geom_angle
_geom_angle_site_symmetry_1
_geom_angle_site_symmetry_3
N7 Cd1 N1 98.90(10) 2_655 .
N7 Cd1 I2 103.21(7) 2_655 .
N1 Cd1 I2 115.79(7) . .
N7 Cd1 I1 116.07(7) 2_655 .
N1 Cd1 I1 105.53(8) . .
I2 Cd1 I1 116.353(14) . .
C8 N9 C4 106.4(3) . .
C8 N9 C9 126.2(3) . .
C4 N9 C9 127.1(3) . .
C4 N3 C2 113.3(3) . .
C8 N7 C5 104.0(3) . .
C8 N7 Cd1 122.7(2) . 2_645
C5 N7 Cd1 130.0(2) . 2_645
C6 N1 C2 119.4(3) . .
C6 N1 Cd1 116.4(2) . .
C2 N1 Cd1 123.3(2) . .
C6 C5 C4 116.7(3) . .
C6 C5 N7 133.4(3) . .
C4 C5 N7 109.7(3) . .
N7 C8 N9 113.9(3) . .
N3 C2 N2 117.6(3) . .
N3 C2 N1 125.2(3) . .
N2 C2 N1 117.2(3) . .
C11 C10 C9 111.1(3) . .
N3 C4 N9 127.7(3) . .
N3 C4 C5 126.2(3) . .
N9 C4 C5 106.0(3) . .
N1 C6 C5 119.1(3) . .
N9 C9 C10 110.8(3) . .

loop_
_geom_bond_atom_site_label_1
_geom_bond_atom_site_label_2
_geom_bond_distance
_geom_bond_site_symmetry_2
I1 Cd1 2.7159(10) .
I2 Cd1 2.6971(19) .
Cd1 N7 2.246(3) 2_655
Cd1 N1 2.302(3) .
N9 C8 1.356(5) .
N9 C4 1.373(4) .
N9 C9 1.463(4) .
N2 C2 1.342(4) .
N3 C4 1.329(4) .
N3 C2 1.342(4) .
N7 C8 1.317(5) .
N7 C5 1.397(4) .
N7 Cd1 2.246(3) 2_645
C11 C10 1.523(5) .
N1 C6 1.340(4) .
N1 C2 1.370(4) .
C5 C6 1.380(4) .
C5 C4 1.392(5) .
C10 C9 1.528(5) .
